data_2020160
loop_
_publ_author_name
'Fan, H.-F.'
'Yao, J.-X.'
'Main, P.'
'Woolfson, M.M.'

_publ_section_title
;
 On the application of phase relationships to complex structures. XXIII.
 Automatic determination of crystal structures having pseudo-translational
 symmetry by a modified MULTAN procedure
;
_journal_name_full 'Acta Crystallographica C (39,1983-)'
_journal_page_first 566
_journal_page_last 569
_journal_volume 39
_journal_year 1983
_chemical_formula_sum 'C2 Ba Ce F O6'
_chemical_name_systematic 'Ba Ce F (C O3)2'
_space_group_IT_number 160
_symmetry_space_group_name_Hall 'R 3 -2"'
_symmetry_space_group_name_H-M 'R 3 m :H'
_cell_angle_alpha 90
_cell_angle_beta 90
_cell_angle_gamma 120
_cell_formula_units_Z 6
_cell_length_a 5.07
_cell_length_b 5.07
_cell_length_c 38.40799
_cell_volume 855.004
_citation_journal_id_ASTM ACSCEE
_cod_data_source_file Fan_ACSCEE_1983_258.cif
_cod_data_source_block C2Ba1Ce1F1O6
_cod_original_formula_sum 'C2 Ba1 Ce1 F1 O6'
_cod_database_code 2020160

loop_
_symmetry_equiv_pos_as_xyz
x,y,z
-y,x-y,z
-x+y,-x,z
-y,-x,z
x,x-y,z
-x+y,y,z
x+2/3,y+1/3,z+1/3
-y+2/3,x-y+1/3,z+1/3
-x+y+2/3,-x+1/3,z+1/3
-y+2/3,-x+1/3,z+1/3
x+2/3,x-y+1/3,z+1/3
-x+y+2/3,y+1/3,z+1/3
x+1/3,y+2/3,z+2/3
-y+1/3,x-y+2/3,z+2/3
-x+y+1/3,-x+2/3,z+2/3
-y+1/3,-x+2/3,z+2/3
x+1/3,x-y+2/3,z+2/3
-x+y+1/3,y+2/3,z+2/3

loop_
_atom_site_label
_atom_site_type_symbol
_atom_site_fract_x
_atom_site_fract_y
_atom_site_fract_z
_atom_site_occupancy
_atom_site_U_iso_or_equiv
O2 O-2 0.1489 0.2978 0.3947 1 0.0
Ba2 Ba+2 0 0 0.5009 1 0.0
Ce2 Ce+3 0 0 0.7451 1 0.0
C2 C+4 0 0 0.3936 1 0.0
O3 O-2 0.2816 0.1408 0.6082 1 0.0
O1 O-2 0.1482 0.2964 0.1268 1 0.0
C4 C+4 0 0 0.8735 1 0.0
C1 C+4 0 0 0.1272 1 0.0
Ce1 Ce+3 0 0 0.2553 1 0.0
O4 O-2 0.2926 0.1463 0.8724 1 0.0
F1 F-1 0 0 0.317 1 0.0
F2 F-1 0 0 0.6849 1 0.0
C3 C+4 0 0 0.6086 1 0.0
Ba1 Ba+2 0 0 0 1 0.0
